data_7151661
loop_
_publ_author_name
'Helttunen, Kaisa'
'Nauha, Elisa'
'Kurronen, Anni'
'Shahgaldian, Patrick'
'Nissinen, Maija'

_publ_section_title
;
 Conformational polymorphism and amphiphilic properties of
 resorcinarene octapodands.
;
_journal_issue 3
_journal_name_full 'Organic &amp; biomolecular chemistry'
_journal_page_first 906
_journal_page_last 914
_journal_paper_doi 10.1039/C0OB00602E
_journal_volume 9
_journal_year 2011
_chemical_formula_sum 'C99 H102 N16 O25'
_chemical_formula_weight 1915.97
_chemical_name_systematic
;
?
;
_space_group_IT_number 2
_symmetry_cell_setting triclinic
_symmetry_space_group_name_Hall '-P 1'
_symmetry_space_group_name_H-M 'P -1'
_atom_sites_solution_hydrogens geom
_atom_sites_solution_primary direct
_atom_sites_solution_secondary difmap
_audit_creation_method SHELXL-97
_cell_angle_alpha 110.363(2)
_cell_angle_beta 97.492(2)
_cell_angle_gamma 99.820(2)
_cell_formula_units_Z 2
_cell_length_a 11.8003(4)
_cell_length_b 20.6248(7)
_cell_length_c 21.2868(8)
_cell_measurement_temperature 173(2)
_cell_volume 4683.8(3)
_computing_structure_refinement 'SHELXL-97 (Sheldrick, 1997)'
_computing_structure_solution 'SHELXS-97 (Sheldrick, 1990)'
_diffrn_ambient_temperature 173(2)
_diffrn_measured_fraction_theta_full 0.937
_diffrn_measured_fraction_theta_max 0.937
_diffrn_radiation_monochromator graphite
_diffrn_radiation_source 'fine-focus sealed tube'
_diffrn_radiation_type CuK\a
_diffrn_radiation_wavelength 1.54178
_diffrn_reflns_av_R_equivalents 0.0835
_diffrn_reflns_av_sigmaI/netI 0.0751
_diffrn_reflns_limit_h_max 13
_diffrn_reflns_limit_h_min -13
_diffrn_reflns_limit_k_max 24
_diffrn_reflns_limit_k_min -24
_diffrn_reflns_limit_l_max 25
_diffrn_reflns_limit_l_min -25
_diffrn_reflns_number 23802
_diffrn_reflns_theta_full 66.98
_diffrn_reflns_theta_max 66.98
_diffrn_reflns_theta_min 2.57
_exptl_absorpt_coefficient_mu 0.826
_exptl_absorpt_correction_T_max 0.9369
_exptl_absorpt_correction_T_min 0.8523
_exptl_absorpt_correction_type empirical
_exptl_absorpt_process_details 'Denzo (Otwinowski, Majewski, Borek & Minor, 2003)'
_exptl_crystal_colour yellow
_exptl_crystal_density_diffrn 1.359
_exptl_crystal_density_method 'not measured'
_exptl_crystal_description plate
_exptl_crystal_F_000 2016
_exptl_crystal_size_max 0.20
_exptl_crystal_size_mid 0.12
_exptl_crystal_size_min 0.08
_refine_diff_density_max 0.620
_refine_diff_density_min -0.471
_refine_diff_density_rms 0.059
_refine_ls_extinction_coef 0.00050(11)
_refine_ls_extinction_expression Fc^*^=kFc[1+0.001xFc^2^\l^3^/sin(2\q)]^-1/4^
_refine_ls_extinction_method SHELXL
_refine_ls_goodness_of_fit_ref 1.370
_refine_ls_hydrogen_treatment mixed
_refine_ls_matrix_type full
_refine_ls_number_parameters 1284
_refine_ls_number_reflns 15647
_refine_ls_number_restraints 9
_refine_ls_restrained_S_all 1.374
_refine_ls_R_factor_all 0.1424
_refine_ls_R_factor_gt 0.0829
_refine_ls_shift/su_max 0.000
_refine_ls_shift/su_mean 0.000
_refine_ls_structure_factor_coef Fsqd
_refine_ls_weighting_details 'calc w=1/[\s^2^(Fo^2^)+(0.0915P)^2^+0.0000P] where P=(Fo^2^+2Fc^2^)/3'
_refine_ls_weighting_scheme calc
_refine_ls_wR_factor_gt 0.2032
_refine_ls_wR_factor_ref 0.2343
_reflns_number_gt 9268
_reflns_number_total 15647
_reflns_threshold_expression >2sigma(I)
_cod_data_source_file C0OB00602E.TXT
_cod_data_source_block 1B
_cod_original_sg_symbol_H-M P-1
_cod_database_code 7151661

loop_
_symmetry_equiv_pos_as_xyz
'x, y, z'
'-x, -y, -z'

loop_
_atom_site_label
_atom_site_type_symbol
_atom_site_fract_x
_atom_site_fract_y
_atom_site_fract_z
_atom_site_U_iso_or_equiv
_atom_site_adp_type
_atom_site_occupancy
_atom_site_symmetry_multiplicity
_atom_site_calc_flag
_atom_site_refinement_flags
_atom_site_disorder_assembly
_atom_site_disorder_group
O4 O 0.1918(2) 0.03938(13) 0.27701(13) 0.0455(7) Uani 1 1 d . . .
O6 O 0.4920(2) 0.23047(13) 0.27619(13) 0.0426(6) Uani 1 1 d . . .
O11 O 0.2446(2) -0.25601(13) 0.11661(16) 0.0534(7) Uani 1 1 d . . .
O13 O -0.0551(2) -0.12048(17) 0.1414(2) 0.0830(11) Uani 1 1 d . . .
O18 O 0.7718(2) 0.10270(13) 0.25052(13) 0.0457(7) Uani 1 1 d . . .
O20 O 0.4786(2) -0.09718(14) 0.24461(12) 0.0473(7) Uani 1 1 d . . .
O25 O 0.5789(2) 0.32316(13) 0.15440(14) 0.0494(7) Uani 1 1 d . . .
O27 O 0.8775(2) 0.18802(14) 0.12691(15) 0.0498(7) Uani 1 1 d . . .
C1 C 0.3479(3) 0.16138(18) 0.17673(18) 0.0334(8) Uani 1 1 d . . .
C2 C 0.2485(3) 0.10500(18) 0.14504(18) 0.0349(8) Uani 1 1 d . . .
H2 H 0.2145 0.0944 0.0986 0.042 Uiso 1 1 calc R . .
C3 C 0.1972(3) 0.06387(18) 0.17795(18) 0.0332(8) Uani 1 1 d . . .
C4 C 0.2475(3) 0.08036(19) 0.24605(19) 0.0380(9) Uani 1 1 d . . .
C5 C 0.3461(3) 0.1352(2) 0.27971(19) 0.0410(9) Uani 1 1 d . . .
H5 H 0.3801 0.1458 0.3262 0.049 Uiso 1 1 calc R . .
C6 C 0.3944(3) 0.17442(18) 0.24446(18) 0.0369(9) Uani 1 1 d . . .
C7 C 0.0958(3) -0.00023(18) 0.14390(18) 0.0349(8) Uani 1 1 d . . .
H7 H 0.0391 0.0038 0.1754 0.042 Uiso 1 1 calc R . .
C8 C 0.1368(3) -0.06899(19) 0.13566(18) 0.0368(9) Uani 1 1 d . . .
C9 C 0.2485(3) -0.07641(18) 0.12771(17) 0.0322(8) Uani 1 1 d . . .
H9 H 0.3026 -0.0371 0.1269 0.039 Uiso 1 1 calc R . .
C10 C 0.2865(3) -0.13877(18) 0.12081(17) 0.0344(8) Uani 1 1 d . . .
C11 C 0.2052(3) -0.19498(19) 0.1224(2) 0.0427(9) Uani 1 1 d . . .
C12 C 0.0916(4) -0.1903(2) 0.1296(3) 0.0597(12) Uani 1 1 d . . .
H12 H 0.0372 -0.2297 0.1301 0.072 Uiso 1 1 calc R . .
C13 C 0.0579(3) -0.1274(2) 0.1359(2) 0.0531(11) Uani 1 1 d . . .
C14 C 0.4075(3) -0.14749(18) 0.10865(17) 0.0324(8) Uani 1 1 d . . .
H14 H 0.4272 -0.1822 0.1289 0.039 Uiso 1 1 calc R . .
C15 C 0.5037(3) -0.07994(17) 0.14479(17) 0.0307(8) Uani 1 1 d . . .
C16 C 0.5615(3) -0.04164(17) 0.11158(18) 0.0310(8) Uani 1 1 d . . .
H16 H 0.5379 -0.0572 0.0633 0.037 Uiso 1 1 calc R . .
C17 C 0.6526(3) 0.01867(18) 0.14568(18) 0.0324(8) Uani 1 1 d . . .
C18 C 0.6845(3) 0.04055(18) 0.21608(19) 0.0378(9) Uani 1 1 d . . .
C19 C 0.6285(3) 0.00383(18) 0.25206(19) 0.0372(9) Uani 1 1 d . . .
H19 H 0.6516 0.0198 0.3004 0.045 Uiso 1 1 calc R . .
C20 C 0.5388(3) -0.05624(19) 0.21602(18) 0.0365(9) Uani 1 1 d . . .
C21 C 0.7156(3) 0.06154(18) 0.11009(18) 0.0354(8) Uani 1 1 d . E .
H21 H 0.8014 0.0723 0.1300 0.042 Uiso 1 1 calc R . .
C22 C 0.6822(3) 0.13276(18) 0.12487(17) 0.0337(8) Uani 1 1 d . . .
C23 C 0.5683(3) 0.13952(18) 0.13003(17) 0.0324(8) Uani 1 1 d . E .
H23 H 0.5119 0.0989 0.1265 0.039 Uiso 1 1 calc R . .
C24 C 0.5326(3) 0.20266(19) 0.14012(18) 0.0353(8) Uani 1 1 d . . .
C25 C 0.6170(3) 0.26123(18) 0.14568(18) 0.0375(9) Uani 1 1 d . E .
C26 C 0.7319(3) 0.25772(19) 0.14292(19) 0.0401(9) Uani 1 1 d . . .
H26 H 0.7891 0.2989 0.1488 0.048 Uiso 1 1 calc R E .
C27 C 0.7634(3) 0.19295(19) 0.13145(19) 0.0379(9) Uani 1 1 d . E .
C28 C 0.4060(3) 0.20711(19) 0.14183(18) 0.0379(9) Uani 1 1 d . E .
H28 H 0.4076 0.2575 0.1702 0.045 Uiso 1 1 calc R . .
C29 C 0.0291(3) -0.0052(2) 0.0759(2) 0.0439(10) Uani 1 1 d . . .
H29A H 0.0818 -0.0094 0.0435 0.066 Uiso 1 1 calc R . .
H29B H -0.0010 0.0377 0.0825 0.066 Uiso 1 1 calc R . .
H29C H -0.0368 -0.0471 0.0577 0.066 Uiso 1 1 calc R . .
C30 C 0.4031(3) -0.18244(19) 0.03172(18) 0.0418(9) Uani 1 1 d . . .
H30A H 0.3471 -0.2288 0.0129 0.063 Uiso 1 1 calc R . .
H30B H 0.4813 -0.1889 0.0243 0.063 Uiso 1 1 calc R . .
H30C H 0.3780 -0.1520 0.0088 0.063 Uiso 1 1 calc R . .
C31 C 0.7000(3) 0.0218(2) 0.03298(19) 0.0433(9) Uani 1 1 d . . .
H31A H 0.7238 -0.0233 0.0242 0.065 Uiso 1 1 calc R E .
H31B H 0.7489 0.0509 0.0143 0.065 Uiso 1 1 calc R . .
H31C H 0.6174 0.0123 0.0110 0.065 Uiso 1 1 calc R . .
C32 C 0.3407(3) 0.1920(2) 0.06932(19) 0.0448(10) Uani 1 1 d . . .
H32A H 0.3767 0.2283 0.0534 0.067 Uiso 1 1 calc R E .
H32B H 0.2581 0.1931 0.0697 0.067 Uiso 1 1 calc R . .
H32C H 0.3457 0.1450 0.0385 0.067 Uiso 1 1 calc R . .
O101 O -0.1504(3) -0.04109(19) 0.34834(18) 0.0727(10) Uani 1 1 d . . .
O102 O -0.2420(3) 0.0162(2) 0.4234(2) 0.0933(12) Uani 1 1 d . . .
N1 N 0.0816(4) -0.0078(2) 0.3718(2) 0.0620(10) Uani 1 1 d D . .
H1N H 0.008(2) -0.032(2) 0.343(2) 0.074 Uiso 1 1 d D . .
N2 N -0.1515(4) 0.0058(2) 0.4049(2) 0.0635(10) Uani 1 1 d . . .
C33 C 0.2593(4) 0.0371(2) 0.3369(2) 0.0554(11) Uani 1 1 d . . .
H33A H 0.2733 0.0833 0.3757 0.067 Uiso 1 1 calc R . .
H33B H 0.3363 0.0273 0.3283 0.067 Uiso 1 1 calc R . .
C34 C 0.1908(4) -0.0210(3) 0.3534(3) 0.0659(13) Uani 1 1 d . . .
H34A H 0.1744 -0.0662 0.3132 0.079 Uiso 1 1 calc R . .
H34B H 0.2395 -0.0267 0.3918 0.079 Uiso 1 1 calc R . .
C35 C 0.0686(4) 0.0383(2) 0.4321(2) 0.0560(12) Uani 1 1 d . . .
C36 C 0.1707(4) 0.0822(3) 0.4835(3) 0.0681(14) Uani 1 1 d . . .
H36 H 0.2468 0.0785 0.4751 0.082 Uiso 1 1 calc R . .
C37 C 0.1587(5) 0.1293(3) 0.5448(3) 0.0778(16) Uani 1 1 d . . .
H37 H 0.2276 0.1580 0.5777 0.093 Uiso 1 1 calc R . .
C38 C 0.0516(6) 0.1367(3) 0.5604(3) 0.0779(15) Uani 1 1 d . . .
H38 H 0.0464 0.1699 0.6034 0.094 Uiso 1 1 calc R . .
C39 C -0.0493(5) 0.0951(3) 0.5123(3) 0.0686(14) Uani 1 1 d . . .
H39 H -0.1244 0.0995 0.5224 0.082 Uiso 1 1 calc R . .
C40 C -0.0407(4) 0.0476(2) 0.4504(2) 0.0580(12) Uani 1 1 d . . .
O103 O 0.6353(5) 0.4490(2) 0.3187(3) 0.1207(17) Uani 1 1 d . . .
O104 O 0.6043(6) 0.5367(3) 0.3998(3) 0.167(3) Uani 1 1 d . . .
N3 N 0.6939(3) 0.34081(19) 0.34264(18) 0.0547(9) Uani 1 1 d D . .
H3N H 0.660(4) 0.358(2) 0.3125(19) 0.066 Uiso 1 1 d D . .
N4 N 0.6361(5) 0.4803(3) 0.3800(4) 0.1084(19) Uani 1 1 d . . .
C41 C 0.5830(3) 0.2195(2) 0.32000(19) 0.0431(9) Uani 1 1 d . . .
H41A H 0.5874 0.1689 0.3025 0.052 Uiso 1 1 calc R . .
H41B H 0.5672 0.2322 0.3668 0.052 Uiso 1 1 calc R . .
C42 C 0.6962(4) 0.2661(2) 0.3209(2) 0.0501(10) Uani 1 1 d . . .
H42A H 0.7606 0.2607 0.3521 0.060 Uiso 1 1 calc R . .
H42B H 0.7136 0.2499 0.2744 0.060 Uiso 1 1 calc R . .
C43 C 0.6983(4) 0.3840(2) 0.4085(2) 0.0531(11) Uani 1 1 d . . .
C44 C 0.7357(4) 0.3626(3) 0.4620(2) 0.0643(13) Uani 1 1 d . . .
H44 H 0.7549 0.3176 0.4510 0.077 Uiso 1 1 calc R . .
C45 C 0.7457(6) 0.4043(3) 0.5295(3) 0.0889(18) Uani 1 1 d . . .
H45 H 0.7737 0.3883 0.5641 0.107 Uiso 1 1 calc R . .
C46 C 0.7155(7) 0.4690(3) 0.5479(3) 0.108(2) Uani 1 1 d . . .
H46 H 0.7202 0.4971 0.5946 0.130 Uiso 1 1 calc R . .
C47 C 0.6783(6) 0.4923(3) 0.4973(3) 0.095(2) Uani 1 1 d . . .
H47 H 0.6570 0.5368 0.5091 0.114 Uiso 1 1 calc R . .
C48 C 0.6717(4) 0.4510(2) 0.4288(3) 0.0684(14) Uani 1 1 d . . .
O105 O -0.0239(3) -0.55237(17) 0.03717(17) 0.0724(10) Uani 1 1 d . . .
O106 O -0.1009(3) -0.61508(17) 0.09029(18) 0.0732(9) Uani 1 1 d . . .
N5 N 0.1424(3) -0.43870(17) 0.10136(18) 0.0482(8) Uani 1 1 d D . .
H5N H 0.090(3) -0.4680(19) 0.0614(14) 0.058 Uiso 1 1 d D . .
N6 N -0.0336(3) -0.56224(19) 0.0903(2) 0.0547(9) Uani 1 1 d . . .
C49 C 0.1615(3) -0.3154(2) 0.1150(2) 0.0515(11) Uani 1 1 d . . .
H49A H 0.0918 -0.3278 0.0780 0.062 Uiso 1 1 calc R . .
H49B H 0.1354 -0.3045 0.1592 0.062 Uiso 1 1 calc R . .
C50 C 0.2218(3) -0.3760(2) 0.1022(2) 0.0503(10) Uani 1 1 d . . .
H50A H 0.2467 -0.3868 0.0578 0.060 Uiso 1 1 calc R . .
H50B H 0.2927 -0.3624 0.1386 0.060 Uiso 1 1 calc R . .
C51 C 0.1201(4) -0.4515(2) 0.1574(2) 0.0456(10) Uani 1 1 d . . .
C52 C 0.1857(5) -0.4057(3) 0.2231(3) 0.0736(15) Uani 1 1 d . . .
H52 H 0.2432 -0.3651 0.2277 0.088 Uiso 1 1 calc R . .
C53 C 0.1677(6) -0.4188(3) 0.2799(3) 0.095(2) Uani 1 1 d . . .
H53 H 0.2133 -0.3872 0.3234 0.114 Uiso 1 1 calc R . .
C54 C 0.0843(6) -0.4773(3) 0.2761(3) 0.0934(19) Uani 1 1 d . . .
H54 H 0.0728 -0.4852 0.3164 0.112 Uiso 1 1 calc R . .
C55 C 0.0189(5) -0.5233(3) 0.2132(3) 0.0707(14) Uani 1 1 d . . .
H55 H -0.0381 -0.5636 0.2096 0.085 Uiso 1 1 calc R . .
C56 C 0.0364(4) -0.5105(2) 0.1548(2) 0.0488(10) Uani 1 1 d . . .
C57 C -0.1251(5) -0.1647(4) 0.1593(5) 0.123(3) Uani 1 1 d . B .
H57A H -0.0868 -0.1652 0.2033 0.148 Uiso 1 1 calc R . .
H57B H -0.1406 -0.2134 0.1241 0.148 Uiso 1 1 calc R . .
C58 C -0.2394(4) -0.1424(3) 0.1665(4) 0.093(2) Uani 1 1 d D . .
H58A H -0.2801 -0.1445 0.1219 0.112 Uiso 1 1 calc R A 1
H58B H -0.2238 -0.0928 0.1999 0.112 Uiso 1 1 calc R A 1
O109 O 0.9499(3) 0.3361(2) 0.2895(2) 0.0829(11) Uani 1 1 d . . .
O110 O 0.9737(4) 0.43586(19) 0.3746(2) 0.1002(13) Uani 1 1 d . . .
N9 N 0.9791(3) 0.2213(2) 0.3107(2) 0.0602(10) Uani 1 1 d D . .
H9N H 0.947(4) 0.238(2) 0.281(2) 0.072 Uiso 1 1 d D . .
N10 N 0.9779(4) 0.3727(2) 0.3519(3) 0.0742(12) Uani 1 1 d . . .
C65 C 0.8713(3) 0.0991(2) 0.2936(2) 0.0547(11) Uani 1 1 d . . .
H65A H 0.8798 0.0495 0.2797 0.066 Uiso 1 1 calc R . .
H65B H 0.8615 0.1158 0.3417 0.066 Uiso 1 1 calc R . .
C66 C 0.9794(4) 0.1460(2) 0.2870(3) 0.0685(14) Uani 1 1 d . . .
H66A H 1.0498 0.1402 0.3134 0.082 Uiso 1 1 calc R . .
H66B H 0.9860 0.1294 0.2383 0.082 Uiso 1 1 calc R . .
C67 C 1.0171(4) 0.2676(3) 0.3771(3) 0.0603(12) Uani 1 1 d . . .
C68 C 1.0599(4) 0.2451(3) 0.4293(3) 0.0731(15) Uani 1 1 d . . .
H68 H 1.0617 0.1964 0.4175 0.088 Uiso 1 1 calc R . .
C69 C 1.0991(5) 0.2912(3) 0.4967(3) 0.0853(17) Uani 1 1 d . . .
H69 H 1.1283 0.2738 0.5300 0.102 Uiso 1 1 calc R . .
C70 C 1.0966(5) 0.3616(4) 0.5164(3) 0.0876(18) Uani 1 1 d . . .
H70 H 1.1230 0.3930 0.5630 0.105 Uiso 1 1 calc R . .
C71 C 1.0551(5) 0.3858(3) 0.4674(3) 0.0790(16) Uani 1 1 d . . .
H71 H 1.0529 0.4345 0.4805 0.095 Uiso 1 1 calc R . .
C72 C 1.0163(4) 0.3406(2) 0.3989(3) 0.0594(12) Uani 1 1 d . . .
O111 O 0.5228(3) -0.05986(16) 0.52928(14) 0.0627(9) Uani 1 1 d . . .
O112 O 0.4550(3) -0.09702(16) 0.60277(14) 0.0647(9) Uani 1 1 d . . .
N11 N 0.4256(3) -0.12345(18) 0.39802(16) 0.0516(9) Uani 1 1 d D . .
H11N H 0.487(3) -0.0909(19) 0.4280(18) 0.062 Uiso 1 1 d D . .
N12 N 0.4502(3) -0.10036(18) 0.54339(17) 0.0510(9) Uani 1 1 d . . .
C73 C 0.5064(4) -0.0817(2) 0.31561(18) 0.0433(9) Uani 1 1 d . . .
H73A H 0.5026 -0.0323 0.3423 0.052 Uiso 1 1 calc R . .
H73B H 0.5859 -0.0881 0.3293 0.052 Uiso 1 1 calc R . .
C74 C 0.4134(4) -0.1347(2) 0.32608(19) 0.0483(10) Uani 1 1 d . . .
H74A H 0.3347 -0.1298 0.3085 0.058 Uiso 1 1 calc R . .
H74B H 0.4203 -0.1835 0.2999 0.058 Uiso 1 1 calc R . .
C75 C 0.3480(4) -0.1602(2) 0.4212(2) 0.0456(10) Uani 1 1 d . . .
C76 C 0.2496(4) -0.2128(2) 0.3751(2) 0.0559(11) Uani 1 1 d . . .
H76 H 0.2400 -0.2220 0.3276 0.067 Uiso 1 1 calc R . .
C77 C 0.1686(4) -0.2506(3) 0.3973(3) 0.0639(13) Uani 1 1 d . . .
H77 H 0.1036 -0.2848 0.3648 0.077 Uiso 1 1 calc R . .
C78 C 0.1787(4) -0.2403(3) 0.4658(3) 0.0649(13) Uani 1 1 d . . .
H78 H 0.1217 -0.2671 0.4804 0.078 Uiso 1 1 calc R . .
C79 C 0.2727(4) -0.1908(2) 0.5119(2) 0.0547(11) Uani 1 1 d . . .
H79 H 0.2813 -0.1832 0.5591 0.066 Uiso 1 1 calc R . .
C80 C 0.3556(4) -0.1515(2) 0.49056(19) 0.0442(10) Uani 1 1 d . . .
O57A O -0.3840(7) -0.2280(5) 0.2876(4) 0.082(3) Uani 0.479(6) 1 d P B 1
O58A O -0.5094(9) -0.3245(6) 0.2619(5) 0.129(4) Uani 0.479(6) 1 d P B 1
N7A N -0.3163(6) -0.1915(4) 0.1908(6) 0.063(3) Uani 0.479(6) 1 d PD B 1
H7A H -0.3250 -0.1758 0.2335 0.076 Uiso 0.479(6) 1 calc PR B 1
N8A N -0.4402(8) -0.2862(6) 0.2468(5) 0.073(3) Uani 0.479(6) 1 d P B 1
O57B O -0.4359(16) -0.3208(6) 0.0262(5) 0.188(7) Uani 0.521(6) 1 d P B 2
O58B O -0.5317(10) -0.4154(6) 0.0383(5) 0.147(5) Uani 0.521(6) 1 d P B 2
N7B N -0.3264(9) -0.2114(5) 0.1303(6) 0.098(4) Uani 0.521(6) 1 d PD B 2
H7B H -0.3538 -0.2267 0.0859 0.118 Uiso 0.521(6) 1 calc PR B 2
N8B N -0.4725(13) -0.3565(7) 0.0597(6) 0.105(4) Uani 0.521(6) 1 d P B 2
C59A C -0.3739(6) -0.2609(3) 0.1473(4) 0.042(3) Uiso 0.479(6) 1 d PG B 1
C60A C -0.3715(7) -0.2855(4) 0.0780(4) 0.067(3) Uiso 0.479(6) 1 d PG B 1
H60A H -0.3338 -0.2543 0.0592 0.081 Uiso 0.479(6) 1 calc PR B 1
C61A C -0.4243(8) -0.3558(5) 0.0362(3) 0.094(6) Uiso 0.479(6) 1 d PG B 1
H61A H -0.4227 -0.3726 -0.0112 0.112 Uiso 0.479(6) 1 calc PR B 1
C62A C -0.4795(8) -0.4015(3) 0.0637(4) 0.084(5) Uiso 0.479(6) 1 d PG B 1
H62A H -0.5156 -0.4496 0.0352 0.101 Uiso 0.479(6) 1 calc PR B 1
C63A C -0.4819(6) -0.3769(3) 0.1331(4) 0.063(3) Uiso 0.479(6) 1 d PG B 1
H63A H -0.5197 -0.4082 0.1519 0.075 Uiso 0.479(6) 1 calc PR B 1
C64A C -0.4291(6) -0.3066(3) 0.1749(3) 0.048(2) Uiso 0.479(6) 1 d PG B 1
C59B C -0.3640(5) -0.2519(3) 0.1677(3) 0.047(3) Uiso 0.521(6) 1 d PG B 2
C60B C -0.3309(6) -0.2237(3) 0.2387(3) 0.065(3) Uiso 0.521(6) 1 d PG B 2
H60B H -0.2826 -0.1771 0.2618 0.078 Uiso 0.521(6) 1 calc PR B 2
C61B C -0.3683(7) -0.2639(4) 0.2759(2) 0.068(4) Uiso 0.521(6) 1 d PG B 2
H61B H -0.3457 -0.2447 0.3244 0.082 Uiso 0.521(6) 1 calc PR B 2
C62B C -0.4389(7) -0.3321(4) 0.2421(3) 0.082(4) Uiso 0.521(6) 1 d PG B 2
H62B H -0.4645 -0.3596 0.2676 0.098 Uiso 0.521(6) 1 calc PR B 2
C63B C -0.4721(5) -0.3603(3) 0.1711(3) 0.055(2) Uiso 0.521(6) 1 d PG B 2
H63B H -0.5203 -0.4069 0.1481 0.067 Uiso 0.521(6) 1 calc PR B 2
C64B C -0.4346(5) -0.3201(3) 0.1339(2) 0.047(2) Uiso 0.521(6) 1 d PG B 2
C81 C 0.6636(4) 0.3834(2) 0.1585(3) 0.0651(13) Uani 1 1 d . D .
H81A H 0.6969 0.3727 0.1166 0.078 Uiso 1 1 calc R . .
H81B H 0.7284 0.3980 0.1987 0.078 Uiso 1 1 calc R . .
C82 C 0.5971(5) 0.4412(3) 0.1653(4) 0.118(3) Uani 1 1 d D . .
H82A H 0.5318 0.4344 0.1889 0.142 Uiso 1 1 calc R C 1
H82B H 0.5635 0.4393 0.1194 0.142 Uiso 1 1 calc R C 1
N14A N 0.8486(9) 0.6544(8) 0.2711(5) 0.099(4) Uani 0.683(5) 1 d P D 1
O54A O 0.9151(7) 0.7122(4) 0.2944(4) 0.139(3) Uani 0.683(5) 1 d P D 1
O53A O 0.8056(10) 0.6270(5) 0.3120(4) 0.146(4) Uani 0.683(5) 1 d P D 1
N13A N 0.6841(6) 0.5149(3) 0.2075(3) 0.0715(19) Uani 0.683(5) 1 d PD D 1
H13A H 0.6971 0.5342 0.2525 0.086 Uiso 0.683(5) 1 calc PR D 1
O54B O 0.8624(10) 0.6387(6) 0.0657(6) 0.078(4) Uiso 0.317(5) 1 d P D 2
O53B O 0.7558(12) 0.5324(7) 0.0325(8) 0.082(4) Uiso 0.317(5) 1 d P D 2
N14B N 0.8133(16) 0.5911(11) 0.0806(8) 0.069(4) Uiso 0.317(5) 1 d P D 2
N13B N 0.6635(9) 0.4847(5) 0.1224(5) 0.043(3) Uani 0.317(5) 1 d PD D 2
H13B H 0.6547 0.4698 0.0776 0.051 Uiso 0.317(5) 1 calc PR D 2
C83A C 0.7386(3) 0.5469(2) 0.16954(18) 0.030(2) Uiso 0.683(5) 1 d PG D 1
C84A C 0.7148(4) 0.5128(2) 0.09870(19) 0.064(2) Uiso 0.683(5) 1 d PG D 1
H84A H 0.6629 0.4670 0.0773 0.076 Uiso 0.683(5) 1 calc PR D 1
C85A C 0.7668(6) 0.5455(3) 0.05910(18) 0.068(3) Uiso 0.683(5) 1 d PG D 1
H85A H 0.7506 0.5221 0.0107 0.082 Uiso 0.683(5) 1 calc PR D 1
C86A C 0.8427(6) 0.6123(4) 0.0903(3) 0.103(5) Uiso 0.683(5) 1 d PG D 1
H86A H 0.8783 0.6347 0.0633 0.123 Uiso 0.683(5) 1 calc PR D 1
C87A C 0.8665(4) 0.6465(2) 0.1612(3) 0.076(2) Uiso 0.683(5) 1 d PG D 1
H87A H 0.9184 0.6922 0.1825 0.091 Uiso 0.683(5) 1 calc PR D 1
C88A C 0.8144(4) 0.6138(2) 0.20078(19) 0.0577(19) Uiso 0.683(5) 1 d PG D 1
C83B C 0.7376(11) 0.5504(5) 0.1709(6) 0.136(16) Uiso 0.317(5) 1 d PG D 2
C84B C 0.7333(11) 0.5671(7) 0.2396(6) 0.064(4) Uiso 0.317(5) 1 d PG D 2
H84B H 0.6872 0.5338 0.2532 0.077 Uiso 0.317(5) 1 calc PR D 2
C85B C 0.7964(15) 0.6325(9) 0.2883(4) 0.075(9) Uiso 0.317(5) 1 d PG D 2
H85B H 0.7934 0.6439 0.3352 0.090 Uiso 0.317(5) 1 calc PR D 2
C86B C 0.8638(15) 0.6812(7) 0.2684(5) 0.15(3) Uiso 0.317(5) 1 d PG D 2
H86B H 0.9069 0.7259 0.3017 0.182 Uiso 0.317(5) 1 calc PR D 2
C87B C 0.8682(10) 0.6644(5) 0.1998(6) 0.058(4) Uiso 0.317(5) 1 d PG D 2
H87B H 0.9142 0.6977 0.1862 0.069 Uiso 0.317(5) 1 calc PR D 2
C88B C 0.8051(9) 0.5990(5) 0.1510(4) 0.041(3) Uiso 0.317(5) 1 d PG D 2
C89A C 0.9179(6) 0.2052(4) 0.0714(4) 0.046(3) Uiso 0.584(15) 1 d P E 1
H89A H 0.9038 0.2518 0.0735 0.055 Uiso 0.584(15) 1 calc PR E 1
H89B H 0.8751 0.1685 0.0265 0.055 Uiso 0.584(15) 1 calc PR E 1
C90A C 1.0443(6) 0.2074(3) 0.0801(3) 0.0973(19) Uiso 0.584(15) 1 d PD E 1
H90A H 1.0531 0.1580 0.0685 0.117 Uiso 0.584(15) 1 calc PR E 1
H90B H 1.0740 0.2240 0.0455 0.117 Uiso 0.584(15) 1 calc PR E 1
C89B C 0.9462(12) 0.2429(9) 0.1171(9) 0.079(5) Uiso 0.416(15) 1 d P E 2
H89C H 0.9832 0.2826 0.1613 0.095 Uiso 0.416(15) 1 calc PR E 2
H89D H 0.8996 0.2609 0.0875 0.095 Uiso 0.416(15) 1 calc PR E 2
C90B C 1.0443(6) 0.2074(3) 0.0801(3) 0.0973(19) Uiso 0.416(15) 1 d PD E 2
H90C H 1.0757 0.1756 0.0999 0.117 Uiso 0.416(15) 1 calc PR E 2
H90D H 1.0204 0.1845 0.0296 0.117 Uiso 0.416(15) 1 calc PR E 2
O55A O 1.2187(7) 0.2851(5) 0.2746(4) 0.079(3) Uani 0.489(6) 1 d P E 1
O56A O 1.3272(10) 0.3855(5) 0.3326(6) 0.121(4) Uani 0.489(6) 1 d P E 1
N15A N 1.1208(7) 0.2502(4) 0.1455(4) 0.067(3) Uani 0.489(6) 1 d PD E 1
H15A H 1.1291 0.2340 0.1786 0.080 Uiso 0.489(6) 1 calc PR E 1
N16A N 1.2674(16) 0.3444(11) 0.2753(9) 0.124(12) Uani 0.489(6) 1 d P E 1
O55B O 1.2128(8) 0.3887(4) 0.0687(5) 0.095(3) Uani 0.511(6) 1 d P E 2
O56B O 1.3462(8) 0.4777(5) 0.1365(9) 0.206(8) Uani 0.511(6) 1 d P E 2
N15B N 1.1257(8) 0.2863(4) 0.1073(5) 0.090(3) Uani 0.511(6) 1 d PD E 2
H15B H 1.1246 0.3061 0.0768 0.108 Uiso 0.511(6) 1 calc PR E 2
N16B N 1.2754(15) 0.4218(6) 0.1278(10) 0.095(6) Uani 0.511(6) 1 d P E 2
C91A C 1.1828(6) 0.3198(3) 0.1549(4) 0.045(3) Uiso 0.489(6) 1 d PGD E 1
C92A C 1.1804(7) 0.3451(4) 0.1023(3) 0.070(3) Uiso 0.489(6) 1 d PG E 1
H92A H 1.1340 0.3163 0.0581 0.084 Uiso 0.489(6) 1 calc PR E 1
C93A C 1.2459(9) 0.4125(5) 0.1143(4) 0.093(10) Uiso 0.489(6) 1 d PG E 1
H93A H 1.2442 0.4298 0.0783 0.112 Uiso 0.489(6) 1 calc PR E 1
C94A C 1.3138(9) 0.4547(4) 0.1789(5) 0.074(4) Uiso 0.489(6) 1 d PG E 1
H94A H 1.3586 0.5008 0.1870 0.089 Uiso 0.489(6) 1 calc PR E 1
C95A C 1.3162(8) 0.4294(4) 0.2315(4) 0.133(9) Uiso 0.489(6) 1 d PG E 1
H95A H 1.3626 0.4582 0.2757 0.159 Uiso 0.489(6) 1 calc PR E 1
C96A C 1.2507(7) 0.3620(4) 0.2195(3) 0.061(3) Uiso 0.489(6) 1 d PG E 1
C91B C 1.1970(10) 0.3285(6) 0.1699(6) 0.112(7) Uiso 0.511(6) 1 d PGD E 2
C92B C 1.1998(13) 0.3086(7) 0.2261(9) 0.196(10) Uiso 0.511(6) 1 d PG E 2
H92B H 1.1515 0.2648 0.2218 0.236 Uiso 0.511(6) 1 calc PR E 2
C93B C 1.2734(15) 0.3527(9) 0.2884(7) 0.131(16) Uiso 0.511(6) 1 d PG E 2
H93B H 1.2753 0.3391 0.3267 0.157 Uiso 0.511(6) 1 calc PR E 2
C94B C 1.3441(13) 0.4168(8) 0.2946(5) 0.182(9) Uiso 0.511(6) 1 d PG E 2
H94B H 1.3943 0.4469 0.3372 0.218 Uiso 0.511(6) 1 calc PR E 2
C95B C 1.3412(11) 0.4367(5) 0.2385(6) 0.135(9) Uiso 0.511(6) 1 d PG E 2
H95B H 1.3895 0.4804 0.2427 0.163 Uiso 0.511(6) 1 calc PR E 2
C96B C 1.2676(10) 0.3925(7) 0.1762(5) 0.102(4) Uiso 0.511(6) 1 d PG E 2
O200 O 0.4059(4) 0.2047(2) 0.4650(2) 0.1111(15) Uani 1 1 d . . .
C201 C 0.4197(5) 0.2673(3) 0.4920(3) 0.0723(14) Uani 1 1 d . . .
C202 C 0.3968(5) 0.3124(3) 0.4524(3) 0.0867(17) Uani 1 1 d . . .
H20A H 0.4663 0.3511 0.4634 0.130 Uiso 1 1 calc R . .
H20B H 0.3294 0.3325 0.4646 0.130 Uiso 1 1 calc R . .
H20C H 0.3795 0.2834 0.4033 0.130 Uiso 1 1 calc R . .
C200 C 0.4612(7) 0.3028(3) 0.5674(3) 0.115(2) Uani 1 1 d . . .
H20D H 0.4007 0.3250 0.5877 0.173 Uiso 1 1 calc R . .
H20E H 0.5335 0.3394 0.5778 0.173 Uiso 1 1 calc R . .
H20F H 0.4769 0.2676 0.5865 0.173 Uiso 1 1 calc R . .

loop_
_atom_site_aniso_label
_atom_site_aniso_U_11
_atom_site_aniso_U_22
_atom_site_aniso_U_33
_atom_site_aniso_U_23
_atom_site_aniso_U_13
_atom_site_aniso_U_12
O4 0.0492(16) 0.0491(16) 0.0467(16) 0.0289(13) 0.0176(12) 0.0050(12)
O6 0.0442(15) 0.0361(14) 0.0444(15) 0.0172(12) 0.0044(12) 0.0006(12)
O11 0.0366(15) 0.0344(15) 0.098(2) 0.0336(15) 0.0231(14) 0.0071(12)
O13 0.0357(16) 0.075(2) 0.181(4) 0.086(2) 0.046(2) 0.0217(15)
O18 0.0447(15) 0.0355(15) 0.0502(16) 0.0195(13) -0.0048(12) -0.0038(12)
O20 0.0562(17) 0.0477(16) 0.0335(14) 0.0199(12) 0.0070(12) -0.0076(13)
O25 0.0496(16) 0.0310(14) 0.0734(19) 0.0243(13) 0.0215(14) 0.0074(12)
O27 0.0354(15) 0.0430(16) 0.077(2) 0.0309(14) 0.0158(13) 0.0039(12)
C1 0.035(2) 0.0288(19) 0.041(2) 0.0161(16) 0.0151(16) 0.0084(16)
C2 0.040(2) 0.034(2) 0.038(2) 0.0186(17) 0.0149(16) 0.0124(17)
C3 0.0327(19) 0.036(2) 0.038(2) 0.0180(17) 0.0129(16) 0.0141(16)
C4 0.044(2) 0.040(2) 0.041(2) 0.0231(18) 0.0196(18) 0.0129(18)
C5 0.046(2) 0.041(2) 0.038(2) 0.0186(18) 0.0117(17) 0.0054(18)
C6 0.041(2) 0.032(2) 0.041(2) 0.0152(17) 0.0144(17) 0.0076(17)
C7 0.0331(19) 0.035(2) 0.044(2) 0.0213(17) 0.0148(16) 0.0087(16)
C8 0.032(2) 0.036(2) 0.045(2) 0.0196(17) 0.0069(16) 0.0026(16)
C9 0.0317(19) 0.0293(19) 0.035(2) 0.0148(16) 0.0057(15) 0.0014(15)
C10 0.034(2) 0.033(2) 0.035(2) 0.0145(16) 0.0081(15) -0.0006(16)
C11 0.034(2) 0.033(2) 0.068(3) 0.0264(19) 0.0148(18) 0.0083(16)
C12 0.037(2) 0.047(3) 0.110(4) 0.046(3) 0.025(2) 0.0045(19)
C13 0.033(2) 0.052(3) 0.089(3) 0.042(2) 0.018(2) 0.0114(19)
C14 0.0284(18) 0.0330(19) 0.039(2) 0.0168(16) 0.0095(15) 0.0063(15)
C15 0.0270(18) 0.0307(19) 0.037(2) 0.0154(16) 0.0082(15) 0.0061(15)
C16 0.0301(18) 0.0305(19) 0.036(2) 0.0158(16) 0.0078(15) 0.0073(15)
C17 0.0309(19) 0.0313(19) 0.039(2) 0.0175(16) 0.0074(15) 0.0081(15)
C18 0.032(2) 0.031(2) 0.048(2) 0.0172(18) 0.0037(17) 0.0020(16)
C19 0.039(2) 0.033(2) 0.034(2) 0.0099(16) 0.0030(16) 0.0034(17)
C20 0.035(2) 0.037(2) 0.042(2) 0.0209(18) 0.0090(17) 0.0047(16)
C21 0.0311(19) 0.034(2) 0.043(2) 0.0179(17) 0.0109(16) 0.0044(15)
C22 0.036(2) 0.0304(19) 0.036(2) 0.0157(16) 0.0082(16) 0.0049(16)
C23 0.035(2) 0.0278(19) 0.034(2) 0.0123(16) 0.0103(15) 0.0008(15)
C24 0.035(2) 0.037(2) 0.036(2) 0.0185(17) 0.0095(16) 0.0024(16)
C25 0.046(2) 0.029(2) 0.039(2) 0.0162(17) 0.0094(17) 0.0042(17)
C26 0.042(2) 0.030(2) 0.045(2) 0.0138(17) 0.0086(17) -0.0003(16)
C27 0.033(2) 0.037(2) 0.045(2) 0.0186(18) 0.0094(16) 0.0024(16)
C28 0.044(2) 0.030(2) 0.042(2) 0.0150(17) 0.0132(17) 0.0084(16)
C29 0.030(2) 0.045(2) 0.057(2) 0.026(2) 0.0013(17) 0.0028(17)
C30 0.047(2) 0.037(2) 0.039(2) 0.0134(18) 0.0137(17) 0.0013(17)
C31 0.048(2) 0.037(2) 0.050(2) 0.0192(19) 0.0217(18) 0.0073(17)
C32 0.043(2) 0.056(3) 0.048(2) 0.034(2) 0.0128(18) 0.0123(19)
O101 0.073(2) 0.071(2) 0.063(2) 0.027(2) -0.0054(17) 0.0011(18)
O102 0.059(2) 0.095(3) 0.120(3) 0.031(2) 0.014(2) 0.027(2)
N1 0.063(3) 0.063(3) 0.058(3) 0.030(2) 0.0093(19) -0.002(2)
N2 0.065(3) 0.055(3) 0.070(3) 0.033(2) 0.001(2) 0.006(2)
C33 0.062(3) 0.061(3) 0.054(3) 0.035(2) 0.015(2) 0.010(2)
C34 0.075(3) 0.063(3) 0.070(3) 0.038(3) 0.019(3) 0.012(2)
C35 0.057(3) 0.057(3) 0.053(3) 0.028(2) 0.006(2) 0.001(2)
C36 0.064(3) 0.071(3) 0.067(3) 0.035(3) 0.007(3) -0.004(3)
C37 0.086(4) 0.061(3) 0.071(4) 0.024(3) 0.004(3) -0.013(3)
C38 0.101(4) 0.054(3) 0.071(4) 0.020(3) 0.014(3) 0.009(3)
C39 0.082(4) 0.062(3) 0.063(3) 0.026(3) 0.000(3) 0.025(3)
C40 0.062(3) 0.056(3) 0.059(3) 0.032(2) -0.001(2) 0.007(2)
O103 0.191(5) 0.087(3) 0.096(3) 0.053(3) 0.007(3) 0.038(3)
O104 0.250(7) 0.073(3) 0.158(5) 0.030(3) -0.023(4) 0.070(4)
N3 0.064(2) 0.044(2) 0.047(2) 0.0172(18) 0.0002(18) -0.0035(17)
N4 0.143(5) 0.056(3) 0.115(5) 0.034(3) -0.015(4) 0.019(3)
C41 0.047(2) 0.042(2) 0.042(2) 0.0197(19) 0.0092(18) 0.0058(18)
C42 0.049(2) 0.051(3) 0.044(2) 0.015(2) 0.0089(19) 0.002(2)
C43 0.056(3) 0.038(2) 0.053(3) 0.014(2) 0.001(2) -0.005(2)
C44 0.082(3) 0.051(3) 0.049(3) 0.014(2) 0.005(2) 0.007(2)
C45 0.131(5) 0.072(4) 0.051(3) 0.016(3) 0.006(3) 0.016(4)
C46 0.153(7) 0.068(4) 0.074(4) -0.003(3) 0.015(4) 0.020(4)
C47 0.116(5) 0.044(3) 0.101(5) 0.000(3) 0.013(4) 0.019(3)
C48 0.077(3) 0.041(3) 0.072(3) 0.013(3) -0.002(3) 0.004(2)
O105 0.083(2) 0.062(2) 0.064(2) 0.0335(17) -0.0018(17) -0.0134(17)
O106 0.064(2) 0.0533(19) 0.103(3) 0.0402(18) 0.0204(18) -0.0088(16)
N5 0.050(2) 0.0361(19) 0.058(2) 0.0238(17) 0.0061(17) -0.0010(15)
N6 0.045(2) 0.046(2) 0.079(3) 0.033(2) 0.0145(19) 0.0068(17)
C49 0.035(2) 0.035(2) 0.089(3) 0.032(2) 0.013(2) 0.0009(17)
C50 0.040(2) 0.042(2) 0.071(3) 0.028(2) 0.011(2) 0.0024(18)
C51 0.050(2) 0.039(2) 0.050(3) 0.018(2) 0.011(2) 0.0112(19)
C52 0.090(4) 0.056(3) 0.064(3) 0.020(3) 0.005(3) 0.004(3)
C53 0.139(6) 0.072(4) 0.056(3) 0.020(3) 0.011(3) -0.003(4)
C54 0.140(6) 0.099(5) 0.055(3) 0.041(3) 0.030(4) 0.029(4)
C55 0.085(4) 0.069(3) 0.075(4) 0.042(3) 0.029(3) 0.018(3)
C56 0.055(3) 0.041(2) 0.054(3) 0.024(2) 0.010(2) 0.009(2)
C57 0.053(3) 0.159(6) 0.248(9) 0.155(6) 0.081(4) 0.054(4)
C58 0.044(3) 0.070(4) 0.205(7) 0.086(4) 0.055(3) 0.023(2)
O109 0.088(3) 0.069(2) 0.089(3) 0.035(2) 0.006(2) 0.0074(19)
O110 0.112(3) 0.048(2) 0.132(3) 0.035(2) 0.006(3) 0.006(2)
N9 0.050(2) 0.046(2) 0.080(3) 0.022(2) 0.013(2) 0.0031(17)
N10 0.064(3) 0.048(3) 0.101(4) 0.026(3) 0.008(2) -0.001(2)
C65 0.044(2) 0.047(3) 0.065(3) 0.021(2) -0.007(2) 0.0036(19)
C66 0.046(3) 0.052(3) 0.095(4) 0.019(3) 0.011(2) 0.003(2)
C67 0.037(2) 0.054(3) 0.082(4) 0.026(3) 0.009(2) -0.006(2)
C68 0.045(3) 0.063(3) 0.107(4) 0.042(3) -0.002(3) -0.006(2)
C69 0.059(3) 0.087(4) 0.095(4) 0.041(4) -0.007(3) -0.018(3)
C70 0.073(4) 0.092(5) 0.076(4) 0.026(4) 0.005(3) -0.014(3)
C71 0.070(3) 0.059(3) 0.091(4) 0.020(3) 0.010(3) -0.008(3)
C72 0.053(3) 0.051(3) 0.071(3) 0.026(3) 0.008(2) 0.000(2)
O111 0.084(2) 0.0517(18) 0.0450(17) 0.0235(15) 0.0013(15) -0.0056(16)
O112 0.099(2) 0.064(2) 0.0385(17) 0.0262(15) 0.0162(16) 0.0212(17)
N11 0.062(2) 0.051(2) 0.0368(19) 0.0196(17) 0.0098(16) -0.0052(17)
N12 0.072(2) 0.042(2) 0.043(2) 0.0216(17) 0.0132(18) 0.0110(18)
C73 0.053(2) 0.042(2) 0.033(2) 0.0175(18) 0.0068(18) 0.0036(18)
C74 0.057(3) 0.049(2) 0.035(2) 0.0195(19) 0.0075(18) -0.003(2)
C75 0.053(2) 0.041(2) 0.045(2) 0.0195(19) 0.0121(19) 0.0060(19)
C76 0.061(3) 0.052(3) 0.047(3) 0.018(2) 0.008(2) -0.002(2)
C77 0.055(3) 0.060(3) 0.075(3) 0.033(3) 0.008(2) -0.002(2)
C78 0.059(3) 0.075(3) 0.078(3) 0.047(3) 0.027(3) 0.013(3)
C79 0.064(3) 0.057(3) 0.057(3) 0.033(2) 0.019(2) 0.020(2)
C80 0.053(2) 0.040(2) 0.042(2) 0.0185(19) 0.0112(19) 0.0086(19)
O57A 0.074(5) 0.082(6) 0.095(6) 0.043(5) 0.018(4) 0.012(5)
O58A 0.096(7) 0.157(10) 0.142(8) 0.088(8) 0.026(6) -0.018(7)
N7A 0.036(4) 0.056(5) 0.105(8) 0.032(5) 0.031(5) 0.014(4)
N8A 0.058(6) 0.069(7) 0.093(7) 0.036(6) 0.032(5) -0.005(5)
O57B 0.39(2) 0.116(9) 0.059(6) 0.017(6) 0.018(9) 0.117(11)
O58B 0.128(8) 0.116(8) 0.118(8) -0.040(7) -0.027(7) 0.047(7)
N7B 0.127(9) 0.077(7) 0.144(10) 0.072(7) 0.080(8) 0.056(6)
N8B 0.131(10) 0.082(9) 0.075(8) 0.002(7) -0.019(8) 0.044(7)
C81 0.049(3) 0.039(2) 0.118(4) 0.040(3) 0.030(3) 0.004(2)
C82 0.063(4) 0.057(4) 0.263(9) 0.089(5) 0.045(4) 0.015(3)
N14A 0.078(7) 0.078(6) 0.084(7) -0.016(5) -0.048(5) 0.019(5)
O54A 0.120(6) 0.073(5) 0.157(7) 0.003(4) -0.052(5) 0.003(4)
O53A 0.229(10) 0.092(6) 0.073(5) 0.011(4) -0.040(5) 0.025(6)
N13A 0.093(5) 0.057(4) 0.062(4) 0.019(3) 0.013(3) 0.022(3)
N13B 0.059(7) 0.021(5) 0.051(6) 0.016(4) 0.032(5) -0.003(4)
O55A 0.082(5) 0.077(6) 0.073(5) 0.018(5) 0.023(4) 0.021(4)
O56A 0.151(9) 0.057(5) 0.121(8) 0.015(6) 0.001(7) 0.000(5)
N15A 0.077(6) 0.056(5) 0.090(6) 0.042(5) 0.040(5) 0.024(4)
N16A 0.143(19) 0.16(2) 0.073(9) 0.002(10) 0.042(9) 0.118(17)
O55B 0.098(6) 0.077(6) 0.127(8) 0.064(5) 0.031(6) 0.002(5)
O56B 0.071(6) 0.067(6) 0.47(2) 0.086(10) 0.062(9) 0.013(5)
N15B 0.087(7) 0.047(5) 0.158(10) 0.052(6) 0.053(6) 0.019(5)
N16B 0.062(6) 0.055(7) 0.182(16) 0.051(9) 0.041(8) 0.028(5)
O200 0.160(4) 0.060(3) 0.097(3) 0.013(2) 0.008(3) 0.033(3)
C201 0.077(3) 0.054(3) 0.084(4) 0.017(3) 0.028(3) 0.022(3)
C202 0.097(4) 0.070(4) 0.107(4) 0.036(3) 0.047(3) 0.032(3)
C200 0.181(7) 0.086(5) 0.074(4) 0.020(4) 0.034(4) 0.033(5)

loop_
_atom_type_symbol
_atom_type_description
_atom_type_scat_dispersion_real
_atom_type_scat_dispersion_imag
_atom_type_scat_source
C C 0.0181 0.0091 'International Tables Vol C Tables 4.2.6.8 and 6.1.1.4'
H H 0.0000 0.0000 'International Tables Vol C Tables 4.2.6.8 and 6.1.1.4'
N N 0.0311 0.0180 'International Tables Vol C Tables 4.2.6.8 and 6.1.1.4'
O O 0.0492 0.0322 'International Tables Vol C Tables 4.2.6.8 and 6.1.1.4'

loop_
_geom_angle_atom_site_label_1
_geom_angle_atom_site_label_2
_geom_angle_atom_site_label_3
_geom_angle
_geom_angle_site_symmetry_1
_geom_angle_site_symmetry_3
_geom_angle_publ_flag
C4 O4 C33 117.0(3) . . ?
C6 O6 C41 116.4(3) . . ?
C11 O11 C49 117.1(3) . . ?
C57 O13 C13 120.7(4) . . ?
C18 O18 C65 117.6(3) . . ?
C20 O20 C73 121.1(3) . . ?
C25 O25 C81 116.8(3) . . ?
C89B O27 C27 116.0(6) . . ?
C27 O27 C89A 114.3(4) . . ?
C6 C1 C2 115.9(3) . . ?
C6 C1 C28 119.5(3) . . ?
C2 C1 C28 124.5(3) . . ?
C3 C2 C1 123.4(3) . . ?
C2 C3 C4 117.6(3) . . ?
C2 C3 C7 124.6(3) . . ?
C4 C3 C7 117.7(3) . . ?
O4 C4 C5 123.2(3) . . ?
O4 C4 C3 115.5(3) . . ?
C5 C4 C3 121.3(3) . . ?
C6 C5 C4 118.8(3) . . ?
C5 C6 O6 121.0(3) . . ?
C5 C6 C1 122.9(3) . . ?
O6 C6 C1 116.2(3) . . ?
C3 C7 C29 114.2(3) . . ?
C3 C7 C8 110.8(3) . . ?
C29 C7 C8 110.4(3) . . ?
C9 C8 C13 117.6(3) . . ?
C9 C8 C7 123.4(3) . . ?
C13 C8 C7 119.1(3) . . ?
C8 C9 C10 123.5(3) . . ?
C11 C10 C9 116.7(3) . . ?
C11 C10 C14 120.3(3) . . ?
C9 C10 C14 123.0(3) . . ?
C12 C11 O11 122.1(3) . . ?
C12 C11 C10 121.9(3) . . ?
O11 C11 C10 116.1(3) . . ?
C11 C12 C13 119.3(4) . . ?
O13 C13 C12 121.7(3) . . ?
O13 C13 C8 117.3(3) . . ?
C12 C13 C8 121.1(4) . . ?
C10 C14 C15 114.0(3) . . ?
C10 C14 C30 109.9(3) . . ?
C15 C14 C30 113.7(3) . . ?
C16 C15 C20 117.9(3) . . ?
C16 C15 C14 124.2(3) . . ?
C20 C15 C14 117.8(3) . . ?
C15 C16 C17 123.1(3) . . ?
C18 C17 C16 117.3(3) . . ?
C18 C17 C21 119.1(3) . . ?
C16 C17 C21 123.6(3) . . ?
C17 C18 O18 117.2(3) . . ?
C17 C18 C19 121.8(3) . . ?
O18 C18 C19 120.9(3) . . ?
C20 C19 C18 119.0(3) . . ?
O20 C20 C19 124.8(3) . . ?
O20 C20 C15 114.3(3) . . ?
C19 C20 C15 120.9(3) . . ?
C17 C21 C22 111.9(3) . . ?
C17 C21 C31 114.1(3) . . ?
C22 C21 C31 110.2(3) . . ?
C27 C22 C23 117.3(3) . . ?
C27 C22 C21 121.2(3) . . ?
C23 C22 C21 121.5(3) . . ?
C22 C23 C24 123.4(3) . . ?
C25 C24 C23 117.1(3) . . ?
C25 C24 C28 120.9(3) . . ?
C23 C24 C28 121.9(3) . . ?
C26 C25 O25 122.3(3) . . ?
C26 C25 C24 121.7(3) . . ?
O25 C25 C24 116.0(3) . . ?
C25 C26 C27 119.3(3) . . ?
O27 C27 C22 118.6(3) . . ?
O27 C27 C26 120.1(3) . . ?
C22 C27 C26 121.3(3) . . ?
C24 C28 C1 112.2(3) . . ?
C24 C28 C32 109.0(3) . . ?
C1 C28 C32 114.8(3) . . ?
C35 N1 C34 126.2(4) . . ?
O102 N2 O101 122.4(4) . . ?
O102 N2 C40 118.7(5) . . ?
O101 N2 C40 118.9(4) . . ?
O4 C33 C34 107.7(4) . . ?
N1 C34 C33 113.5(4) . . ?
N1 C35 C40 125.1(4) . . ?
N1 C35 C36 119.8(5) . . ?
C40 C35 C36 115.1(5) . . ?
C37 C36 C35 120.3(5) . . ?
C38 C37 C36 122.8(5) . . ?
C37 C38 C39 118.8(5) . . ?
C40 C39 C38 120.1(5) . . ?
C39 C40 C35 122.9(4) . . ?
C39 C40 N2 115.3(5) . . ?
C35 C40 N2 121.8(4) . . ?
C43 N3 C42 124.3(4) . . ?
O104 N4 O103 120.6(6) . . ?
O104 N4 C48 118.9(7) . . ?
O103 N4 C48 120.5(5) . . ?
O6 C41 C42 107.2(3) . . ?
N3 C42 C41 113.3(4) . . ?
N3 C43 C48 125.3(4) . . ?
N3 C43 C44 119.4(4) . . ?
C48 C43 C44 115.3(4) . . ?
C45 C44 C43 122.5(5) . . ?
C44 C45 C46 120.9(6) . . ?
C47 C46 C45 118.8(6) . . ?
C46 C47 C48 120.3(5) . . ?
C47 C48 C43 122.1(5) . . ?
C47 C48 N4 116.5(5) . . ?
C43 C48 N4 121.4(5) . . ?
C51 N5 C50 125.5(3) . . ?
O105 N6 O106 122.2(4) . . ?
O105 N6 C56 119.1(3) . . ?
O106 N6 C56 118.7(4) . . ?
O11 C49 C50 106.9(3) . . ?
N5 C50 C49 110.1(3) . . ?
N5 C51 C56 123.9(4) . . ?
N5 C51 C52 119.9(4) . . ?
C56 C51 C52 116.1(4) . . ?
C53 C52 C51 121.0(5) . . ?
C52 C53 C54 121.9(5) . . ?
C55 C54 C53 119.0(5) . . ?
C54 C55 C56 119.7(5) . . ?
C55 C56 C51 122.3(4) . . ?
C55 C56 N6 116.5(4) . . ?
C51 C56 N6 121.2(4) . . ?
O13 C57 C58 110.1(5) . . ?
N7B C58 C57 101.5(6) . . ?
N7B C58 N7A 46.8(5) . . ?
C57 C58 N7A 109.4(5) . . ?
C67 N9 C66 124.2(4) . . ?
O110 N10 O109 121.3(5) . . ?
O110 N10 C72 119.4(5) . . ?
O109 N10 C72 119.3(4) . . ?
O18 C65 C66 108.3(4) . . ?
N9 C66 C65 114.3(4) . . ?
N9 C67 C68 121.5(5) . . ?
N9 C67 C72 123.1(5) . . ?
C68 C67 C72 115.4(5) . . ?
C69 C68 C67 122.3(5) . . ?
C70 C69 C68 121.0(6) . . ?
C69 C70 C71 118.6(6) . . ?
C70 C71 C72 121.5(5) . . ?
C71 C72 C67 121.1(5) . . ?
C71 C72 N10 116.3(5) . . ?
C67 C72 N10 122.5(4) . . ?
C75 N11 C74 122.4(3) . . ?
O111 N12 O112 121.3(3) . . ?
O111 N12 C80 120.0(3) . . ?
O112 N12 C80 118.7(4) . . ?
O20 C73 C74 103.7(3) . . ?
N11 C74 C73 110.9(3) . . ?
N11 C75 C80 124.7(4) . . ?
N11 C75 C76 120.6(4) . . ?
C80 C75 C76 114.7(4) . . ?
C77 C76 C75 121.9(4) . . ?
C76 C77 C78 121.7(4) . . ?
C79 C78 C77 118.4(4) . . ?
C78 C79 C80 120.8(4) . . ?
C79 C80 C75 122.4(4) . . ?
C79 C80 N12 116.1(4) . . ?
C75 C80 N12 121.4(4) . . ?
C59A N7A C58 122.0(8) . . ?
O58A N8A O57A 122.8(11) . . ?
O58A N8A C64A 118.9(10) . . ?
O57A N8A C64A 118.0(8) . . ?
C59B N7B C58 119.0(9) . . ?
O58B N8B O57B 127.9(13) . . ?
O58B N8B C64B 117.7(14) . . ?
O57B N8B C64B 114.4(12) . . ?
C60A C59A C64A 120.0 . . ?
C60A C59A N7A 120.8(6) . . ?
C64A C59A N7A 119.1(6) . . ?
C59A C60A C61A 120.0 . . ?
C62A C61A C60A 120.0 . . ?
C61A C62A C63A 120.0 . . ?
C64A C63A C62A 120.0 . . ?
C63A C64A C59A 120.0 . . ?
C63A C64A N8A 115.1(5) . . ?
C59A C64A N8A 124.9(5) . . ?
C60B C59B C64B 120.0 . . ?
C60B C59B N7B 120.0(6) . . ?
C64B C59B N7B 120.0(6) . . ?
C59B C60B C61B 120.0 . . ?
C62B C61B C60B 120.0 . . ?
C61B C62B C63B 120.0 . . ?
C64B C63B C62B 120.0 . . ?
C63B C64B C59B 120.0 . . ?
C63B C64B N8B 114.6(8) . . ?
C59B C64B N8B 125.4(8) . . ?
O25 C81 C82 105.1(4) . . ?
C81 C82 N13A 108.5(4) . . ?
C81 C82 N13B 101.6(5) . . ?
N13A C82 N13B 62.1(4) . . ?
O54A N14A O53A 119.9(9) . . ?
O54A N14A C88A 123.0(16) . . ?
O53A N14A C88A 117.1(12) . . ?
C83A N13A C82 115.2(5) . . ?
O54B N14B O53B 119.1(14) . . ?
O54B N14B C88B 123.5(16) . . ?
O53B N14B C88B 117.1(17) . . ?
C83B N13B C82 108.3(8) . . ?
N13A C83A C84A 119.2(4) . . ?
N13A C83A C88A 120.8(4) . . ?
C84A C83A C88A 120.0 . . ?
C85A C84A C83A 120.0 . . ?
C84A C85A C86A 120.0 . . ?
C85A C86A C87A 120.0 . . ?
C88A C87A C86A 120.0 . . ?
C87A C88A C83A 120.0 . . ?
C87A C88A N14A 113.1(9) . . ?
C83A C88A N14A 126.8(9) . . ?
C84B C83B C88B 120.0 . . ?
C84B C83B N13B 117.5(8) . . ?
C88B C83B N13B 122.3(8) . . ?
C85B C84B C83B 120.0 . . ?
C86B C85B C84B 120.0 . . ?
C85B C86B C87B 120.0 . . ?
C88B C87B C86B 120.0 . . ?
C87B C88B C83B 120.0 . . ?
C87B C88B N14B 113.4(11) . . ?
C83B C88B N14B 126.5(11) . . ?
O27 C89A C90A 107.0(5) . . ?
N15A C90A C89A 119.4(6) . . ?
C91A N15A C90A 117.9(7) . . ?
O56A N16A O55A 113.0(16) . . ?
O56A N16A C96A 124.5(19) . . ?
O55A N16A C96A 122.3(18) . . ?
O56B N16B O55B 116.3(16) . . ?
O56B N16B C96B 124(2) . . ?
O55B N16B C96B 119.1(12) . . ?
C92A C91A C96A 120.0 . . ?
C92A C91A N15A 122.8(6) . . ?
C96A C91A N15A 117.1(6) . . ?
C91A C92A C93A 120.0 . . ?
C92A C93A C94A 120.0 . . ?
C95A C94A C93A 120.0 . . ?
C94A C95A C96A 120.0 . . ?
N16A C96A C95A 112.3(11) . . ?
N16A C96A C91A 127.6(11) . . ?
C95A C96A C91A 120.0 . . ?
N15B C91B C92B 121.9(11) . . ?
N15B C91B C96B 118.1(11) . . ?
C92B C91B C96B 120.0 . . ?
C93B C92B C91B 120.0 . . ?
C92B C93B C94B 120.0 . . ?
C95B C94B C93B 120.0 . . ?
C94B C95B C96B 120.0 . . ?
N16B C96B C95B 111.4(13) . . ?
N16B C96B C91B 128.6(13) . . ?
C95B C96B C91B 120.0 . . ?
O200 C201 C200 120.0(6) . . ?
O200 C201 C202 122.0(5) . . ?
C200 C201 C202 118.1(5) . . ?

loop_
_geom_bond_atom_site_label_1
_geom_bond_atom_site_label_2
_geom_bond_distance
_geom_bond_site_symmetry_2
_geom_bond_publ_flag
O4 C4 1.375(4) . ?
O4 C33 1.432(5) . ?
O6 C6 1.386(4) . ?
O6 C41 1.430(4) . ?
O11 C11 1.386(4) . ?
O11 C49 1.420(4) . ?
O13 C57 1.313(6) . ?
O13 C13 1.381(5) . ?
O18 C18 1.393(4) . ?
O18 C65 1.421(4) . ?
O20 C20 1.361(4) . ?
O20 C73 1.412(4) . ?
O25 C25 1.386(4) . ?
O25 C81 1.425(5) . ?
O27 C89B 1.371(14) . ?
O27 C27 1.381(4) . ?
O27 C89A 1.460(8) . ?
C1 C6 1.388(5) . ?
C1 C2 1.402(5) . ?
C1 C28 1.520(5) . ?
C2 C3 1.388(5) . ?
C3 C4 1.390(5) . ?
C3 C7 1.508(5) . ?
C4 C5 1.385(5) . ?
C5 C6 1.384(5) . ?
C7 C29 1.516(5) . ?
C7 C8 1.536(5) . ?
C8 C9 1.377(5) . ?
C8 C13 1.394(5) . ?
C9 C10 1.400(5) . ?
C10 C11 1.386(5) . ?
C10 C14 1.513(5) . ?
C11 C12 1.385(5) . ?
C12 C13 1.387(6) . ?
C14 C15 1.519(5) . ?
C14 C30 1.532(5) . ?
C15 C16 1.385(5) . ?
C15 C20 1.400(5) . ?
C16 C17 1.393(5) . ?
C17 C18 1.384(5) . ?
C17 C21 1.516(5) . ?
C18 C19 1.401(5) . ?
C19 C20 1.387(5) . ?
C21 C22 1.523(5) . ?
C21 C31 1.528(5) . ?
C22 C27 1.385(5) . ?
C22 C23 1.389(5) . ?
C23 C24 1.391(5) . ?
C24 C25 1.388(5) . ?
C24 C28 1.517(5) . ?
C25 C26 1.378(5) . ?
C26 C27 1.396(5) . ?
C28 C32 1.532(5) . ?
O101 N2 1.258(5) . ?
O102 N2 1.213(5) . ?
N1 C35 1.351(6) . ?
N1 C34 1.437(6) . ?
N2 C40 1.447(6) . ?
C33 C34 1.499(6) . ?
C35 C40 1.420(7) . ?
C35 C36 1.436(6) . ?
C36 C37 1.370(7) . ?
C37 C38 1.368(8) . ?
C38 C39 1.387(7) . ?
C39 C40 1.371(7) . ?
O103 N4 1.237(7) . ?
O104 N4 1.233(7) . ?
N3 C43 1.363(5) . ?
N3 C42 1.453(5) . ?
N4 C48 1.425(7) . ?
C41 C42 1.500(5) . ?
C43 C48 1.401(6) . ?
C43 C44 1.403(6) . ?
C44 C45 1.370(7) . ?
C45 C46 1.378(8) . ?
C46 C47 1.375(9) . ?
C47 C48 1.392(8) . ?
O105 N6 1.233(4) . ?
O106 N6 1.234(4) . ?
N5 C51 1.356(5) . ?
N5 C50 1.454(5) . ?
N6 C56 1.445(5) . ?
C49 C50 1.504(5) . ?
C51 C56 1.410(5) . ?
C51 C52 1.413(6) . ?
C52 C53 1.362(7) . ?
C53 C54 1.390(8) . ?
C54 C55 1.374(7) . ?
C55 C56 1.390(6) . ?
C57 C58 1.507(7) . ?
C58 N7B 1.485(10) . ?
C58 N7A 1.512(9) . ?
O109 N10 1.243(5) . ?
O110 N10 1.234(5) . ?
N9 C67 1.364(6) . ?
N9 C66 1.457(6) . ?
N10 C72 1.445(6) . ?
C65 C66 1.517(6) . ?
C67 C68 1.413(7) . ?
C67 C72 1.414(6) . ?
C68 C69 1.381(8) . ?
C69 C70 1.371(8) . ?
C70 C71 1.375(8) . ?
C71 C72 1.393(7) . ?
O111 N12 1.233(4) . ?
O112 N12 1.235(4) . ?
N11 C75 1.340(5) . ?
N11 C74 1.450(5) . ?
N12 C80 1.438(5) . ?
C73 C74 1.507(5) . ?
C75 C80 1.413(5) . ?
C75 C76 1.421(6) . ?
C76 C77 1.364(6) . ?
C77 C78 1.385(7) . ?
C78 C79 1.367(6) . ?
C79 C80 1.386(6) . ?
O57A N8A 1.220(11) . ?
O58A N8A 1.192(11) . ?
N7A C59A 1.396(10) . ?
N8A C64A 1.470(11) . ?
O57B N8B 1.257(19) . ?
O58B N8B 1.189(15) . ?
N7B C59B 1.398(10) . ?
N8B C64B 1.461(12) . ?
C59A C60A 1.3900 . ?
C59A C64A 1.3900 . ?
C60A C61A 1.3900 . ?
C61A C62A 1.3900 . ?
C62A C63A 1.3900 . ?
C63A C64A 1.3900 . ?
C59B C60B 1.3900 . ?
C59B C64B 1.3900 . ?
C60B C61B 1.3900 . ?
C61B C62B 1.3900 . ?
C62B C63B 1.3900 . ?
C63B C64B 1.3900 . ?
C81 C82 1.514(6) . ?
C82 N13A 1.564(8) . ?
C82 N13B 1.664(10) . ?
N14A O54A 1.204(18) . ?
N14A O53A 1.303(19) . ?
N14A C88A 1.400(8) . ?
N13A C83A 1.366(7) . ?
O54B N14B 1.21(2) . ?
O53B N14B 1.29(2) . ?
N14B C88B 1.467(16) . ?
N13B C83B 1.434(12) . ?
C83A C84A 1.3900 . ?
C83A C88A 1.3900 . ?
C84A C85A 1.3900 . ?
C85A C86A 1.3900 . ?
C86A C87A 1.3900 . ?
C87A C88A 1.3900 . ?
C83B C84B 1.3900 . ?
C83B C88B 1.3900 . ?
C84B C85B 1.3900 . ?
C85B C86B 1.3900 . ?
C86B C87B 1.3900 . ?
C87B C88B 1.3900 . ?
C89A C90A 1.470(9) . ?
C90A N15A 1.442(9) . ?
O55A N16A 1.255(19) . ?
O56A N16A 1.25(2) . ?
N15A C91A 1.427(9) . ?
N16A C96A 1.356(18) . ?
O55B N16B 1.26(2) . ?
O56B N16B 1.243(14) . ?
N15B C91B 1.375(11) . ?
N16B C96B 1.368(15) . ?
C91A C92A 1.3900 . ?
C91A C96A 1.3900 . ?
C92A C93A 1.3900 . ?
C93A C94A 1.3900 . ?
C94A C95A 1.3900 . ?
C95A C96A 1.3900 . ?
C91B C92B 1.3900 . ?
C91B C96B 1.3900 . ?
C92B C93B 1.3900 . ?
C93B C94B 1.3900 . ?
C94B C95B 1.3900 . ?
C95B C96B 1.3900 . ?
O200 C201 1.188(6) . ?
C201 C200 1.485(8) . ?
C201 C202 1.490(7) . ?

loop_
_geom_hbond_atom_site_label_D
_geom_hbond_atom_site_label_H
_geom_hbond_atom_site_label_A
_geom_hbond_distance_DH
_geom_hbond_distance_HA
_geom_hbond_distance_DA
_geom_hbond_angle_DHA
_geom_hbond_site_symmetry_A
N1 H1N O101 0.939(19) 1.87(4) 2.642(5) 138(4) .
N3 H3N O103 0.908(19) 1.92(3) 2.636(6) 134(4) .
N5 H5N O105 0.922(19) 1.87(3) 2.591(4) 134(4) .
N5 H5N O105 0.922(19) 2.34(3) 3.024(5) 131(3) 2_545
N9 H9N O109 0.891(19) 1.97(4) 2.629(5) 130(4) .
N11 H11N O111 0.894(19) 1.99(4) 2.635(4) 128(4) .
N13A H13A O53A 0.88 1.99 2.610(10) 126.4 .
N13B H13B O53B 0.88 2.16 2.703(17) 119.8 .
N13B H13B O58B 0.88 2.46 3.257(14) 151.7 2
N15A H15A O55A 0.88 1.99 2.630(11) 128.4 .
N15B H15B O55B 0.88 1.91 2.623(11) 136.6 .
N7A H7A O57A 0.88 1.94 2.599(12) 130.0 .
N7B H7B O57B 0.88 1.91 2.539(16) 127.2 .

loop_
_geom_torsion_atom_site_label_1
_geom_torsion_atom_site_label_2
_geom_torsion_atom_site_label_3
_geom_torsion_atom_site_label_4
_geom_torsion
_geom_torsion_site_symmetry_1
_geom_torsion_site_symmetry_2
_geom_torsion_site_symmetry_3
_geom_torsion_site_symmetry_4
_geom_torsion_publ_flag
C6 C1 C2 C3 0.3(5) . . . . ?
C28 C1 C2 C3 179.8(3) . . . . ?
C1 C2 C3 C4 0.4(5) . . . . ?
C1 C2 C3 C7 -175.5(3) . . . . ?
C33 O4 C4 C5 -21.6(5) . . . . ?
C33 O4 C4 C3 159.3(3) . . . . ?
C2 C3 C4 O4 178.4(3) . . . . ?
C7 C3 C4 O4 -5.5(5) . . . . ?
C2 C3 C4 C5 -0.8(5) . . . . ?
C7 C3 C4 C5 175.4(3) . . . . ?
O4 C4 C5 C6 -178.7(3) . . . . ?
C3 C4 C5 C6 0.4(6) . . . . ?
C4 C5 C6 O6 179.1(3) . . . . ?
C4 C5 C6 C1 0.3(6) . . . . ?
C41 O6 C6 C5 41.6(5) . . . . ?
C41 O6 C6 C1 -139.6(3) . . . . ?
C2 C1 C6 C5 -0.7(5) . . . . ?
C28 C1 C6 C5 179.8(3) . . . . ?
C2 C1 C6 O6 -179.5(3) . . . . ?
C28 C1 C6 O6 0.9(5) . . . . ?
C2 C3 C7 C29 -17.0(5) . . . . ?
C4 C3 C7 C29 167.1(3) . . . . ?
C2 C3 C7 C8 108.4(4) . . . . ?
C4 C3 C7 C8 -67.5(4) . . . . ?
C3 C7 C8 C9 -29.6(5) . . . . ?
C29 C7 C8 C9 97.9(4) . . . . ?
C3 C7 C8 C13 150.6(4) . . . . ?
C29 C7 C8 C13 -81.9(4) . . . . ?
C13 C8 C9 C10 -0.8(5) . . . . ?
C7 C8 C9 C10 179.4(3) . . . . ?
C8 C9 C10 C11 -0.1(5) . . . . ?
C8 C9 C10 C14 176.9(3) . . . . ?
C49 O11 C11 C12 2.9(6) . . . . ?
C49 O11 C11 C10 -177.2(4) . . . . ?
C9 C10 C11 C12 0.8(6) . . . . ?
C14 C10 C11 C12 -176.3(4) . . . . ?
C9 C10 C11 O11 -179.0(3) . . . . ?
C14 C10 C11 O11 3.8(5) . . . . ?
O11 C11 C12 C13 179.2(4) . . . . ?
C10 C11 C12 C13 -0.6(7) . . . . ?
C57 O13 C13 C12 18.6(8) . . . . ?
C57 O13 C13 C8 -162.7(6) . . . . ?
C11 C12 C13 O13 178.3(4) . . . . ?
C11 C12 C13 C8 -0.3(7) . . . . ?
C9 C8 C13 O13 -177.7(4) . . . . ?
C7 C8 C13 O13 2.1(6) . . . . ?
C9 C8 C13 C12 1.0(6) . . . . ?
C7 C8 C13 C12 -179.2(4) . . . . ?
C11 C10 C14 C15 -147.9(3) . . . . ?
C9 C10 C14 C15 35.1(5) . . . . ?
C11 C10 C14 C30 83.0(4) . . . . ?
C9 C10 C14 C30 -93.9(4) . . . . ?
C10 C14 C15 C16 -110.2(4) . . . . ?
C30 C14 C15 C16 16.9(5) . . . . ?
C10 C14 C15 C20 72.1(4) . . . . ?
C30 C14 C15 C20 -160.9(3) . . . . ?
C20 C15 C16 C17 0.3(5) . . . . ?
C14 C15 C16 C17 -177.4(3) . . . . ?
C15 C16 C17 C18 -0.5(5) . . . . ?
C15 C16 C17 C21 -179.3(3) . . . . ?
C16 C17 C18 O18 -177.1(3) . . . . ?
C21 C17 C18 O18 1.7(5) . . . . ?
C16 C17 C18 C19 0.3(5) . . . . ?
C21 C17 C18 C19 179.1(3) . . . . ?
C65 O18 C18 C17 -125.5(4) . . . . ?
C65 O18 C18 C19 57.2(5) . . . . ?
C17 C18 C19 C20 0.2(5) . . . . ?
O18 C18 C19 C20 177.4(3) . . . . ?
C73 O20 C20 C19 -1.6(6) . . . . ?
C73 O20 C20 C15 177.8(3) . . . . ?
C18 C19 C20 O20 179.0(3) . . . . ?
C18 C19 C20 C15 -0.4(5) . . . . ?
C16 C15 C20 O20 -179.3(3) . . . . ?
C14 C15 C20 O20 -1.4(5) . . . . ?
C16 C15 C20 C19 0.2(5) . . . . ?
C14 C15 C20 C19 178.1(3) . . . . ?
C18 C17 C21 C22 -71.2(4) . . . . ?
C16 C17 C21 C22 107.5(4) . . . . ?
C18 C17 C21 C31 162.8(3) . . . . ?
C16 C17 C21 C31 -18.5(5) . . . . ?
C17 C21 C22 C27 144.9(3) . . . . ?
C31 C21 C22 C27 -87.1(4) . . . . ?
C17 C21 C22 C23 -37.3(5) . . . . ?
C31 C21 C22 C23 90.7(4) . . . . ?
C27 C22 C23 C24 1.2(5) . . . . ?
C21 C22 C23 C24 -176.8(3) . . . . ?
C22 C23 C24 C25 -0.5(5) . . . . ?
C22 C23 C24 C28 176.8(3) . . . . ?
C81 O25 C25 C26 1.8(5) . . . . ?
C81 O25 C25 C24 -178.4(4) . . . . ?
C23 C24 C25 C26 -1.4(5) . . . . ?
C28 C24 C25 C26 -178.7(3) . . . . ?
C23 C24 C25 O25 178.8(3) . . . . ?
C28 C24 C25 O25 1.5(5) . . . . ?
O25 C25 C26 C27 -177.6(3) . . . . ?
C24 C25 C26 C27 2.7(6) . . . . ?
C89B O27 C27 C22 164.7(9) . . . . ?
C89A O27 C27 C22 119.9(5) . . . . ?
C89B O27 C27 C26 -15.7(10) . . . . ?
C89A O27 C27 C26 -60.5(6) . . . . ?
C23 C22 C27 O27 179.7(3) . . . . ?
C21 C22 C27 O27 -2.4(5) . . . . ?
C23 C22 C27 C26 0.1(5) . . . . ?
C21 C22 C27 C26 178.0(3) . . . . ?
C25 C26 C27 O27 178.5(3) . . . . ?
C25 C26 C27 C22 -2.0(6) . . . . ?
C25 C24 C28 C1 -145.6(3) . . . . ?
C23 C24 C28 C1 37.2(5) . . . . ?
C25 C24 C28 C32 86.2(4) . . . . ?
C23 C24 C28 C32 -91.0(4) . . . . ?
C6 C1 C28 C24 60.1(4) . . . . ?
C2 C1 C28 C24 -119.5(4) . . . . ?
C6 C1 C28 C32 -174.9(3) . . . . ?
C2 C1 C28 C32 5.6(5) . . . . ?
C4 O4 C33 C34 -168.8(3) . . . . ?
C35 N1 C34 C33 -75.4(6) . . . . ?
O4 C33 C34 N1 -64.4(5) . . . . ?
C34 N1 C35 C40 -176.4(4) . . . . ?
C34 N1 C35 C36 3.1(7) . . . . ?
N1 C35 C36 C37 179.7(5) . . . . ?
C40 C35 C36 C37 -0.7(7) . . . . ?
C35 C36 C37 C38 0.6(8) . . . . ?
C36 C37 C38 C39 -0.2(8) . . . . ?
C37 C38 C39 C40 -0.2(8) . . . . ?
C38 C39 C40 C35 0.0(7) . . . . ?
C38 C39 C40 N2 178.7(4) . . . . ?
N1 C35 C40 C39 179.9(4) . . . . ?
C36 C35 C40 C39 0.4(6) . . . . ?
N1 C35 C40 N2 1.4(7) . . . . ?
C36 C35 C40 N2 -178.2(4) . . . . ?
O102 N2 C40 C39 1.3(6) . . . . ?
O101 N2 C40 C39 -176.8(4) . . . . ?
O102 N2 C40 C35 179.9(4) . . . . ?
O101 N2 C40 C35 1.8(6) . . . . ?
C6 O6 C41 C42 152.9(3) . . . . ?
C43 N3 C42 C41 73.7(5) . . . . ?
O6 C41 C42 N3 56.8(4) . . . . ?
C42 N3 C43 C48 -165.8(4) . . . . ?
C42 N3 C43 C44 16.5(6) . . . . ?
N3 C43 C44 C45 178.0(5) . . . . ?
C48 C43 C44 C45 0.0(7) . . . . ?
C43 C44 C45 C46 2.0(9) . . . . ?
C44 C45 C46 C47 -1.9(11) . . . . ?
C45 C46 C47 C48 -0.1(11) . . . . ?
C46 C47 C48 C43 2.2(9) . . . . ?
C46 C47 C48 N4 -177.9(6) . . . . ?
N3 C43 C48 C47 -179.9(5) . . . . ?
C44 C43 C48 C47 -2.1(7) . . . . ?
N3 C43 C48 N4 0.2(8) . . . . ?
C44 C43 C48 N4 178.0(5) . . . . ?
O104 N4 C48 C47 -5.9(9) . . . . ?
O103 N4 C48 C47 175.4(6) . . . . ?
O104 N4 C48 C43 174.0(6) . . . . ?
O103 N4 C48 C43 -4.7(9) . . . . ?
C11 O11 C49 C50 175.0(3) . . . . ?
C51 N5 C50 C49 -81.2(5) . . . . ?
O11 C49 C50 N5 178.8(3) . . . . ?
C50 N5 C51 C56 175.4(4) . . . . ?
C50 N5 C51 C52 -7.0(6) . . . . ?
N5 C51 C52 C53 -177.7(5) . . . . ?
C56 C51 C52 C53 0.0(7) . . . . ?
C51 C52 C53 C54 -0.2(10) . . . . ?
C52 C53 C54 C55 0.4(10) . . . . ?
C53 C54 C55 C56 -0.4(9) . . . . ?
C54 C55 C56 C51 0.1(7) . . . . ?
C54 C55 C56 N6 178.5(5) . . . . ?
N5 C51 C56 C55 177.7(4) . . . . ?
C52 C51 C56 C55 0.1(6) . . . . ?
N5 C51 C56 N6 -0.6(6) . . . . ?
C52 C51 C56 N6 -178.2(4) . . . . ?
O105 N6 C56 C55 178.0(4) . . . . ?
O106 N6 C56 C55 -2.5(6) . . . . ?
O105 N6 C56 C51 -3.7(6) . . . . ?
O106 N6 C56 C51 175.9(4) . . . . ?
C13 O13 C57 C58 175.8(5) . . . . ?
O13 C57 C58 N7B 135.1(7) . . . . ?
O13 C57 C58 N7A -176.9(7) . . . . ?
C18 O18 C65 C66 142.3(4) . . . . ?
C67 N9 C66 C65 85.6(5) . . . . ?
O18 C65 C66 N9 63.7(5) . . . . ?
C66 N9 C67 C68 -0.5(7) . . . . ?
C66 N9 C67 C72 179.8(4) . . . . ?
N9 C67 C68 C69 179.8(4) . . . . ?
C72 C67 C68 C69 -0.5(7) . . . . ?
C67 C68 C69 C70 1.0(8) . . . . ?
C68 C69 C70 C71 -0.6(9) . . . . ?
C69 C70 C71 C72 -0.1(8) . . . . ?
C70 C71 C72 C67 0.5(8) . . . . ?
C70 C71 C72 N10 -178.2(5) . . . . ?
N9 C67 C72 C71 179.5(4) . . . . ?
C68 C67 C72 C71 -0.2(7) . . . . ?
N9 C67 C72 N10 -1.8(7) . . . . ?
C68 C67 C72 N10 178.5(4) . . . . ?
O110 N10 C72 C71 -4.9(7) . . . . ?
O109 N10 C72 C71 175.1(4) . . . . ?
O110 N10 C72 C67 176.4(4) . . . . ?
O109 N10 C72 C67 -3.7(7) . . . . ?
C20 O20 C73 C74 175.0(3) . . . . ?
C75 N11 C74 C73 174.8(4) . . . . ?
O20 C73 C74 N11 -177.0(3) . . . . ?
C74 N11 C75 C80 -180.0(4) . . . . ?
C74 N11 C75 C76 0.4(6) . . . . ?
N11 C75 C76 C77 -179.3(4) . . . . ?
C80 C75 C76 C77 1.0(7) . . . . ?
C75 C76 C77 C78 -0.9(8) . . . . ?
C76 C77 C78 C79 0.2(7) . . . . ?
C77 C78 C79 C80 0.3(7) . . . . ?
C78 C79 C80 C75 -0.1(7) . . . . ?
C78 C79 C80 N12 179.4(4) . . . . ?
N11 C75 C80 C79 179.8(4) . . . . ?
C76 C75 C80 C79 -0.6(6) . . . . ?
N11 C75 C80 N12 0.3(6) . . . . ?
C76 C75 C80 N12 179.9(4) . . . . ?
O111 N12 C80 C79 -174.9(4) . . . . ?
O112 N12 C80 C79 3.4(5) . . . . ?
O111 N12 C80 C75 4.7(6) . . . . ?
O112 N12 C80 C75 -177.0(4) . . . . ?
N7B C58 N7A C59A 13.4(7) . . . . ?
C57 C58 N7A C59A -74.3(9) . . . . ?
C57 C58 N7B C59B 91.4(8) . . . . ?
N7A C58 N7B C59B -14.5(6) . . . . ?
C58 N7A C59A C60A -6.1(9) . . . . ?
C58 N7A C59A C64A 170.7(5) . . . . ?
C64A C59A C60A C61A 0.0 . . . . ?
N7A C59A C60A C61A 176.7(7) . . . . ?
C59A C60A C61A C62A 0.0 . . . . ?
C60A C61A C62A C63A 0.0 . . . . ?
C61A C62A C63A C64A 0.0 . . . . ?
C62A C63A C64A C59A 0.0 . . . . ?
C62A C63A C64A N8A 178.3(7) . . . . ?
C60A C59A C64A C63A 0.0 . . . . ?
N7A C59A C64A C63A -176.8(7) . . . . ?
C60A C59A C64A N8A -178.2(8) . . . . ?
N7A C59A C64A N8A 5.0(8) . . . . ?
O58A N8A C64A C63A -14.0(12) . . . . ?
O57A N8A C64A C63A 171.3(8) . . . . ?
O58A N8A C64A C59A 164.3(9) . . . . ?
O57A N8A C64A C59A -10.4(12) . . . . ?
C58 N7B C59B C60B 7.5(10) . . . . ?
C58 N7B C59B C64B -172.6(5) . . . . ?
C64B C59B C60B C61B 0.0 . . . . ?
N7B C59B C60B C61B 179.9(7) . . . . ?
C59B C60B C61B C62B 0.0 . . . . ?
C60B C61B C62B C63B 0.0 . . . . ?
C61B C62B C63B C64B 0.0 . . . . ?
C62B C63B C64B C59B 0.0 . . . . ?
C62B C63B C64B N8B 178.2(7) . . . . ?
C60B C59B C64B C63B 0.0 . . . . ?
N7B C59B C64B C63B -179.9(7) . . . . ?
C60B C59B C64B N8B -178.0(8) . . . . ?
N7B C59B C64B N8B 2.0(9) . . . . ?
O58B N8B C64B C63B 0.9(14) . . . . ?
O57B N8B C64B C63B -178.2(11) . . . . ?
O58B N8B C64B C59B 179.0(9) . . . . ?
O57B N8B C64B C59B -0.1(16) . . . . ?
C25 O25 C81 C82 178.1(4) . . . . ?
O25 C81 C82 N13A 150.1(5) . . . . ?
O25 C81 C82 N13B -145.7(5) . . . . ?
C81 C82 N13A C83A 91.7(6) . . . . ?
N13B C82 N13A C83A -1.9(6) . . . . ?
C81 C82 N13B C83B -105.5(9) . . . . ?
N13A C82 N13B C83B -0.5(8) . . . . ?
C82 N13A C83A C84A -0.8(6) . . . . ?
C82 N13A C83A C88A 177.4(4) . . . . ?
N13A C83A C84A C85A 178.2(5) . . . . ?
C88A C83A C84A C85A 0.0 . . . . ?
C83A C84A C85A C86A 0.0 . . . . ?
C84A C85A C86A C87A 0.0 . . . . ?
C85A C86A C87A C88A 0.0 . . . . ?
C86A C87A C88A C83A 0.0 . . . . ?
C86A C87A C88A N14A 179.0(6) . . . . ?
N13A C83A C88A C87A -178.2(5) . . . . ?
C84A C83A C88A C87A 0.0 . . . . ?
N13A C83A C88A N14A 2.9(7) . . . . ?
C84A C83A C88A N14A -178.9(6) . . . . ?
O54A N14A C88A C87A 1.0(10) . . . . ?
O53A N14A C88A C87A -178.7(7) . . . . ?
O54A N14A C88A C83A 179.9(6) . . . . ?
O53A N14A C88A C83A 0.3(11) . . . . ?
C82 N13B C83B C84B -4.8(11) . . . . ?
C82 N13B C83B C88B -179.8(7) . . . . ?
C88B C83B C84B C85B 0.0 . . . . ?
N13B C83B C84B C85B -175.1(13) . . . . ?
C83B C84B C85B C86B 0.0 . . . . ?
C84B C85B C86B C87B 0.0 . . . . ?
C85B C86B C87B C88B 0.0 . . . . ?
C86B C87B C88B C83B 0.0 . . . . ?
C86B C87B C88B N14B 176.6(11) . . . . ?
C84B C83B C88B C87B 0.0 . . . . ?
N13B C83B C88B C87B 174.9(14) . . . . ?
C84B C83B C88B N14B -176.2(13) . . . . ?
N13B C83B C88B N14B -1.3(13) . . . . ?
O54B N14B C88B C87B -5.4(19) . . . . ?
O53B N14B C88B C87B -179.0(11) . . . . ?
O54B N14B C88B C83B 171.0(12) . . . . ?
O53B N14B C88B C83B -2.6(16) . . . . ?
C89B O27 C89A C90A 69.8(10) . . . . ?
C27 O27 C89A C90A 172.0(5) . . . . ?
O27 C89A C90A N15A -51.6(8) . . . . ?
C89A C90A N15A C91A -96.7(8) . . . . ?
C90A N15A C91A C92A -5.9(10) . . . . ?
C90A N15A C91A C96A 176.3(6) . . . . ?
C96A C91A C92A C93A 0.0 . . . . ?
N15A C91A C92A C93A -177.8(8) . . . . ?
C91A C92A C93A C94A 0.0 . . . . ?
C92A C93A C94A C95A 0.0 . . . . ?
C93A C94A C95A C96A 0.0 . . . . ?
O56A N16A C96A C95A 5.2(15) . . . . ?
O55A N16A C96A C95A -178.1(10) . . . . ?
O56A N16A C96A C91A -178.0(10) . . . . ?
O55A N16A C96A C91A -1.3(17) . . . . ?
C94A C95A C96A N16A 177.1(9) . . . . ?
C94A C95A C96A C91A 0.0 . . . . ?
C92A C91A C96A N16A -176.6(10) . . . . ?
N15A C91A C96A N16A 1.3(11) . . . . ?
C92A C91A C96A C95A 0.0 . . . . ?
N15A C91A C96A C95A 177.9(7) . . . . ?
N15B C91B C92B C93B 179.8(12) . . . . ?
C96B C91B C92B C93B 0.0 . . . . ?
C91B C92B C93B C94B 0.0 . . . . ?
C92B C93B C94B C95B 0.0 . . . . ?
C93B C94B C95B C96B 0.0 . . . . ?
O56B N16B C96B C95B 5.7(15) . . . . ?
O55B N16B C96B C95B -179.0(9) . . . . ?
O56B N16B C96B C91B -175.7(10) . . . . ?
O55B N16B C96B C91B -0.4(16) . . . . ?
C94B C95B C96B N16B 178.8(11) . . . . ?
C94B C95B C96B C91B 0.0 . . . . ?
N15B C91B C96B N16B 1.6(14) . . . . ?
C92B C91B C96B N16B -178.5(13) . . . . ?
N15B C91B C96B C95B -179.8(11) . . . . ?
C92B C91B C96B C95B 0.0 . . . . ?
